data_7125889
loop_
_publ_author_name
'Kysliak, Oleksandr'
'G\"orls, Helmar'
'Kretschmer, Robert'

_publ_section_title
;
 C-F bond activation by pentamethylcyclopentadienyl-aluminium(i): a
 combined experimental/computational exercise.
;
_journal_issue 57
_journal_name_full 'Chemical communications (Cambridge, England)'
_journal_page_first 7865
_journal_page_last 7868
_journal_paper_doi 10.1039/d0cc00003e
_journal_volume 56
_journal_year 2020
_chemical_formula_moiety 'C32 H32 Al2 F10'
_chemical_formula_sum 'C32 H32 Al2 F10'
_chemical_formula_weight 660.53
_space_group_crystal_system monoclinic
_space_group_IT_number 14
_space_group_name_Hall '-P 2yn'
_space_group_name_H-M_alt 'P 1 21/n 1'
_atom_sites_solution_hydrogens geom
_audit_creation_method SHELXL-2018/3
_audit_update_record
;
2019-12-12 deposited with the CCDC.	2020-01-28 downloaded from the CCDC.
;
_cell_angle_alpha 90
_cell_angle_beta 97.288(2)
_cell_angle_gamma 90
_cell_formula_units_Z 4
_cell_length_a 9.1602(2)
_cell_length_b 21.9370(7)
_cell_length_c 14.8657(5)
_cell_measurement_reflns_used 21742
_cell_measurement_temperature 133(2)
_cell_measurement_theta_max 27.458
_cell_measurement_theta_min 1.664
_cell_volume 2963.09(15)
_computing_cell_refinement DENZO
_computing_data_collection COLLECT
_computing_data_reduction DENZO
_computing_molecular_graphics SHELXTL/PC
_computing_publication_material 'SHELXL-2018/3 (Sheldrick, 2018)'
_computing_structure_refinement 'SHELXL-2018/3 (Sheldrick, 2018)'
_computing_structure_solution 'SHELXS-97 (Sheldrick, 2008)'
_diffrn_ambient_temperature 133(2)
_diffrn_measured_fraction_theta_full 0.999
_diffrn_measured_fraction_theta_max 0.998
_diffrn_measurement_device_type KappaCCD
_diffrn_measurement_method 'phi- + omega-scan'
_diffrn_radiation_type MoK\a
_diffrn_radiation_wavelength 0.71073
_diffrn_reflns_av_R_equivalents 0.1197
_diffrn_reflns_av_unetI/netI 0.1052
_diffrn_reflns_Laue_measured_fraction_full 0.999
_diffrn_reflns_Laue_measured_fraction_max 0.998
_diffrn_reflns_limit_h_max 11
_diffrn_reflns_limit_h_min -11
_diffrn_reflns_limit_k_max 28
_diffrn_reflns_limit_k_min -28
_diffrn_reflns_limit_l_max 19
_diffrn_reflns_limit_l_min -19
_diffrn_reflns_number 21742
_diffrn_reflns_point_group_measured_fraction_full 0.999
_diffrn_reflns_point_group_measured_fraction_max 0.998
_diffrn_reflns_theta_full 25.242
_diffrn_reflns_theta_max 27.458
_diffrn_reflns_theta_min 1.664
_exptl_absorpt_coefficient_mu 0.184
_exptl_absorpt_correction_T_max 0.7456
_exptl_absorpt_correction_T_min 0.6505
_exptl_absorpt_correction_type multi-scan
_exptl_absorpt_process_details 'SADABS, Bruker-AXS, 2002'
_exptl_crystal_colour colourless
_exptl_crystal_density_diffrn 1.481
_exptl_crystal_density_method 'not measured'
_exptl_crystal_description prism
_exptl_crystal_F_000 1360
_exptl_crystal_size_max 0.112
_exptl_crystal_size_mid 0.102
_exptl_crystal_size_min 0.088
_refine_diff_density_max 0.380
_refine_diff_density_min -0.422
_refine_diff_density_rms 0.076
_refine_ls_extinction_method none
_refine_ls_goodness_of_fit_ref 1.063
_refine_ls_hydrogen_treatment constr
_refine_ls_matrix_type full
_refine_ls_number_parameters 407
_refine_ls_number_reflns 6764
_refine_ls_number_restraints 0
_refine_ls_restrained_S_all 1.063
_refine_ls_R_factor_all 0.1261
_refine_ls_R_factor_gt 0.0764
_refine_ls_shift/su_max 0.038
_refine_ls_shift/su_mean 0.000
_refine_ls_structure_factor_coef Fsqd
_refine_ls_weighting_details 'w=1/[\s^2^(Fo^2^)+(0.0214P)^2^+7.0870P] where P=(Fo^2^+2Fc^2^)/3'
_refine_ls_weighting_scheme calc
_refine_ls_wR_factor_gt 0.1271
_refine_ls_wR_factor_ref 0.1414
_reflns_Friedel_coverage 0.000
_reflns_number_gt 4481
_reflns_number_total 6764
_reflns_threshold_expression 'I > 2\s(I)'
_cod_data_source_file d0cc00003e2.cif
_cod_data_source_block FO6962_4d
_cod_depositor_comments 'Adding full bibliography for 7125888--7125892.cif.'
_cod_original_sg_symbol_H-M 'P 21/n'
_cod_database_code 7125889
_shelx_shelxl_version_number 2018/3
_shelx_space_group_comment
;
The symmetry employed for this shelxl refinement is uniquely defined
by the following loop, which should always be used as a source of
symmetry information in preference to the above space-group names.
They are only intended as comments.
;
_shelx_estimated_absorpt_t_min 0.980
_shelx_estimated_absorpt_t_max 0.984

loop_
_space_group_symop_operation_xyz
'x, y, z'
'-x+1/2, y+1/2, -z+1/2'
'-x, -y, -z'
'x-1/2, -y-1/2, z-1/2'

loop_
_atom_site_label
_atom_site_type_symbol
_atom_site_fract_x
_atom_site_fract_y
_atom_site_fract_z
_atom_site_U_iso_or_equiv
_atom_site_adp_type
_atom_site_occupancy
_atom_site_site_symmetry_order
_atom_site_calc_flag
_atom_site_refinement_flags_posn
_atom_site_refinement_flags_adp
Al1 Al 0.37942(11) 0.31273(4) 0.63239(6) 0.0152(2) Uani 1 1 d . .
Al2 Al 0.34301(11) 0.42550(4) 0.72692(6) 0.0159(2) Uani 1 1 d . .
F1 F 0.3765(2) 0.34341(8) 0.74816(11) 0.0168(4) Uani 1 1 d . .
F2 F 0.3448(2) 0.39490(8) 0.61169(11) 0.0175(4) Uani 1 1 d . .
F3 F 0.1366(2) 0.32982(10) 0.46300(13) 0.0285(5) Uani 1 1 d . .
F4 F -0.1325(2) 0.28202(11) 0.42311(14) 0.0364(6) Uani 1 1 d . .
F5 F -0.0754(2) 0.17455(9) 0.69999(14) 0.0290(5) Uani 1 1 d . .
F6 F 0.1942(2) 0.22266(9) 0.74142(12) 0.0251(5) Uani 1 1 d . .
F7 F 0.5216(2) 0.51427(9) 0.61300(13) 0.0287(5) Uani 1 1 d . .
F8 F 0.7892(3) 0.56376(10) 0.64937(16) 0.0377(6) Uani 1 1 d . .
F9 F 0.8592(2) 0.46037(10) 0.93007(15) 0.0341(5) Uani 1 1 d . .
F10 F 0.5889(2) 0.41160(9) 0.89514(13) 0.0267(5) Uani 1 1 d . .
C1 C 0.1765(4) 0.27903(15) 0.6046(2) 0.0166(7) Uani 1 1 d . .
C2 C 0.0870(4) 0.29132(15) 0.5243(2) 0.0199(7) Uani 1 1 d . .
C3 C -0.0515(4) 0.26709(16) 0.5025(2) 0.0239(8) Uani 1 1 d . .
C4 C -0.1105(4) 0.22755(16) 0.5606(2) 0.0241(8) Uani 1 1 d . .
H4A H -0.206549 0.211056 0.546446 0.029 Uiso 1 1 calc R U
C5 C -0.0226(4) 0.21317(15) 0.6405(2) 0.0208(7) Uani 1 1 d . .
C6 C 0.1159(4) 0.23836(15) 0.6611(2) 0.0194(7) Uani 1 1 d . .
C7 C 0.5207(4) 0.22573(15) 0.6449(2) 0.0179(7) Uani 1 1 d . .
C8 C 0.4645(4) 0.22989(15) 0.5517(2) 0.0186(7) Uani 1 1 d . .
C9 C 0.5075(4) 0.28682(15) 0.5180(2) 0.0177(7) Uani 1 1 d . .
C10 C 0.5974(4) 0.31706(14) 0.5903(2) 0.0162(7) Uani 1 1 d . .
C11 C 0.6048(4) 0.27959(15) 0.6690(2) 0.0166(7) Uani 1 1 d . .
C12 C 0.5070(4) 0.17230(16) 0.7069(2) 0.0257(8) Uani 1 1 d . .
H12A H 0.599162 0.149116 0.714097 0.038 Uiso 1 1 calc R U
H12B H 0.426241 0.145929 0.680678 0.038 Uiso 1 1 calc R U
H12C H 0.486604 0.187088 0.766259 0.038 Uiso 1 1 calc R U
C13 C 0.3699(4) 0.18261(16) 0.4995(2) 0.0253(8) Uani 1 1 d . .
H13A H 0.424942 0.144332 0.498774 0.038 Uiso 1 1 calc R U
H13B H 0.342200 0.196755 0.437107 0.038 Uiso 1 1 calc R U
H13C H 0.281006 0.175916 0.528472 0.038 Uiso 1 1 calc R U
C14 C 0.4767(4) 0.31035(17) 0.4222(2) 0.0264(8) Uani 1 1 d . .
H14A H 0.558929 0.299822 0.388870 0.040 Uiso 1 1 calc R U
H14B H 0.465182 0.354749 0.423207 0.040 Uiso 1 1 calc R U
H14C H 0.386064 0.291776 0.392222 0.040 Uiso 1 1 calc R U
C15 C 0.6809(4) 0.37506(15) 0.5793(2) 0.0224(8) Uani 1 1 d . .
H15A H 0.761068 0.366984 0.543149 0.034 Uiso 1 1 calc R U
H15B H 0.721848 0.390382 0.639190 0.034 Uiso 1 1 calc R U
H15C H 0.614225 0.405603 0.548574 0.034 Uiso 1 1 calc R U
C16 C 0.6904(4) 0.29121(16) 0.7606(2) 0.0226(8) Uani 1 1 d . .
H16A H 0.785898 0.270618 0.764391 0.034 Uiso 1 1 calc R U
H16B H 0.635265 0.275438 0.807949 0.034 Uiso 1 1 calc R U
H16C H 0.705748 0.335152 0.769091 0.034 Uiso 1 1 calc R U
C17 C 0.5439(4) 0.46040(14) 0.7524(2) 0.0189(7) Uani 1 1 d . .
C18 C 0.6028(4) 0.50029(15) 0.6935(2) 0.0225(8) Uani 1 1 d . .
C19 C 0.7406(4) 0.52595(15) 0.7115(3) 0.0260(8) Uani 1 1 d . .
C20 C 0.8315(4) 0.51294(16) 0.7907(3) 0.0262(8) Uani 1 1 d . .
H20A H 0.927607 0.529698 0.802888 0.031 Uiso 1 1 calc R U
C21 C 0.7755(4) 0.47439(15) 0.8512(2) 0.0238(8) Uani 1 1 d . .
C22 C 0.6367(4) 0.44923(15) 0.8322(2) 0.0208(7) Uani 1 1 d . .
C23 C 0.1212(4) 0.46098(15) 0.6930(2) 0.0196(7) Uani 1 1 d . .
C24 C 0.1272(4) 0.42222(14) 0.7705(2) 0.0173(7) Uani 1 1 d . .
C25 C 0.2183(4) 0.45174(16) 0.8438(2) 0.0202(7) Uani 1 1 d . .
C26 C 0.2611(4) 0.50918(16) 0.8118(2) 0.0223(8) Uani 1 1 d . .
C27 C 0.2042(4) 0.51415(15) 0.7185(2) 0.0214(8) Uani 1 1 d . .
C28 C 0.0354(4) 0.44937(18) 0.6017(2) 0.0285(9) Uani 1 1 d . .
H28A H -0.056098 0.472994 0.595961 0.043 Uiso 1 1 calc R U
H28B H 0.012117 0.405850 0.595527 0.043 Uiso 1 1 calc R U
H28C H 0.094222 0.461675 0.554153 0.043 Uiso 1 1 calc R U
C29 C 0.0437(4) 0.36447(16) 0.7805(3) 0.0271(8) Uani 1 1 d . .
H29A H -0.037681 0.372519 0.815749 0.041 Uiso 1 1 calc R U
H29B H 0.109675 0.333937 0.811920 0.041 Uiso 1 1 calc R U
H29C H 0.004386 0.349140 0.720357 0.041 Uiso 1 1 calc R U
C30 C 0.2497(4) 0.42653(18) 0.9383(2) 0.0310(9) Uani 1 1 d . .
H30A H 0.161022 0.429537 0.968576 0.047 Uiso 1 1 calc R U
H30B H 0.329452 0.449914 0.972434 0.047 Uiso 1 1 calc R U
H30C H 0.279164 0.383696 0.935401 0.047 Uiso 1 1 calc R U
C31 C 0.3575(4) 0.55531(18) 0.8663(3) 0.0332(9) Uani 1 1 d . .
H31A H 0.299359 0.577325 0.906764 0.050 Uiso 1 1 calc R U
H31B H 0.396287 0.584261 0.825040 0.050 Uiso 1 1 calc R U
H31C H 0.439378 0.534316 0.902324 0.050 Uiso 1 1 calc R U
C32 C 0.2202(5) 0.56754(17) 0.6567(3) 0.0342(10) Uani 1 1 d . .
H32A H 0.129404 0.591653 0.650079 0.051 Uiso 1 1 calc R U
H32B H 0.238906 0.552612 0.597073 0.051 Uiso 1 1 calc R U
H32C H 0.302710 0.593068 0.682708 0.051 Uiso 1 1 calc R U

loop_
_atom_site_aniso_label
_atom_site_aniso_U_11
_atom_site_aniso_U_22
_atom_site_aniso_U_33
_atom_site_aniso_U_23
_atom_site_aniso_U_13
_atom_site_aniso_U_12
Al1 0.0160(6) 0.0163(5) 0.0132(4) 0.0008(4) 0.0013(4) -0.0001(4)
Al2 0.0168(6) 0.0159(5) 0.0152(5) -0.0005(4) 0.0026(4) 0.0001(4)
F1 0.0188(11) 0.0175(9) 0.0136(9) 0.0002(7) 0.0006(7) -0.0011(8)
F2 0.0208(12) 0.0176(9) 0.0141(9) 0.0015(7) 0.0025(7) -0.0002(8)
F3 0.0289(13) 0.0364(12) 0.0198(10) 0.0084(9) 0.0021(8) -0.0043(10)
F4 0.0285(14) 0.0526(15) 0.0247(11) 0.0026(10) -0.0091(9) -0.0035(11)
F5 0.0299(13) 0.0254(11) 0.0336(12) 0.0030(9) 0.0113(9) -0.0080(9)
F6 0.0277(13) 0.0277(11) 0.0190(10) 0.0055(8) 0.0002(8) 0.0002(9)
F7 0.0295(13) 0.0301(12) 0.0268(11) 0.0054(9) 0.0040(9) 0.0001(10)
F8 0.0336(15) 0.0281(12) 0.0539(15) 0.0090(11) 0.0146(11) -0.0070(10)
F9 0.0269(14) 0.0331(12) 0.0383(13) -0.0041(10) -0.0118(10) 0.0011(10)
F10 0.0301(13) 0.0282(11) 0.0218(10) 0.0020(9) 0.0031(8) -0.0002(9)
C1 0.0148(19) 0.0188(16) 0.0167(15) -0.0030(12) 0.0036(12) 0.0022(13)
C2 0.022(2) 0.0214(17) 0.0170(16) 0.0012(13) 0.0068(13) -0.0001(15)
C3 0.022(2) 0.0267(19) 0.0211(17) -0.0043(14) -0.0052(14) -0.0003(16)
C4 0.017(2) 0.0256(18) 0.0297(19) -0.0073(15) 0.0034(14) -0.0042(15)
C5 0.023(2) 0.0158(16) 0.0248(18) -0.0025(13) 0.0093(14) -0.0005(14)
C6 0.022(2) 0.0182(17) 0.0177(16) -0.0024(13) 0.0001(13) 0.0049(14)
C7 0.016(2) 0.0186(16) 0.0191(16) 0.0024(13) 0.0029(13) 0.0052(14)
C8 0.020(2) 0.0188(16) 0.0166(16) -0.0053(13) 0.0025(13) 0.0038(14)
C9 0.019(2) 0.0219(17) 0.0127(15) 0.0010(12) 0.0036(12) 0.0002(14)
C10 0.0122(19) 0.0179(16) 0.0183(15) 0.0000(12) 0.0012(12) 0.0019(13)
C11 0.0128(19) 0.0186(16) 0.0186(16) -0.0017(13) 0.0031(13) 0.0018(13)
C12 0.029(2) 0.0214(18) 0.0263(19) 0.0064(14) 0.0033(15) 0.0002(16)
C13 0.029(2) 0.0214(18) 0.0252(18) -0.0098(14) 0.0028(15) 0.0002(16)
C14 0.031(2) 0.035(2) 0.0135(16) 0.0023(14) 0.0040(14) -0.0001(17)
C15 0.018(2) 0.0216(17) 0.0276(18) -0.0016(14) 0.0052(14) -0.0032(15)
C16 0.022(2) 0.0294(19) 0.0149(16) -0.0027(14) -0.0029(13) 0.0042(16)
C17 0.019(2) 0.0159(16) 0.0232(17) -0.0055(13) 0.0068(14) -0.0011(14)
C18 0.025(2) 0.0179(17) 0.0249(18) -0.0052(14) 0.0034(14) 0.0021(15)
C19 0.026(2) 0.0134(16) 0.041(2) 0.0005(15) 0.0133(17) -0.0024(15)
C20 0.015(2) 0.0190(18) 0.044(2) -0.0077(16) 0.0010(16) -0.0015(15)
C21 0.023(2) 0.0181(17) 0.0286(19) -0.0085(14) -0.0024(15) 0.0045(15)
C22 0.020(2) 0.0178(16) 0.0246(18) -0.0032(14) 0.0040(14) 0.0001(15)
C23 0.015(2) 0.0228(17) 0.0209(17) -0.0002(13) 0.0030(13) 0.0049(14)
C24 0.015(2) 0.0168(16) 0.0215(16) 0.0008(13) 0.0059(13) 0.0038(14)
C25 0.015(2) 0.0250(18) 0.0221(17) -0.0022(14) 0.0076(13) 0.0030(15)
C26 0.018(2) 0.0216(18) 0.0281(18) -0.0058(14) 0.0058(14) 0.0012(15)
C27 0.022(2) 0.0194(17) 0.0240(17) 0.0041(14) 0.0065(14) 0.0039(15)
C28 0.018(2) 0.041(2) 0.0258(19) -0.0044(16) -0.0019(14) 0.0073(17)
C29 0.025(2) 0.0223(19) 0.037(2) -0.0004(15) 0.0159(16) -0.0012(16)
C30 0.030(2) 0.041(2) 0.0221(18) 0.0042(16) 0.0047(15) 0.0031(18)
C31 0.031(3) 0.028(2) 0.040(2) -0.0161(17) 0.0040(17) -0.0041(17)
C32 0.042(3) 0.0236(19) 0.040(2) 0.0104(17) 0.0171(19) 0.0078(18)

loop_
_atom_type_symbol
_atom_type_description
_atom_type_scat_dispersion_real
_atom_type_scat_dispersion_imag
_atom_type_scat_source
C C 0.0033 0.0016 'International Tables Vol C Tables 4.2.6.8 and 6.1.1.4'
H H 0.0000 0.0000 'International Tables Vol C Tables 4.2.6.8 and 6.1.1.4'
F F 0.0171 0.0103 'International Tables Vol C Tables 4.2.6.8 and 6.1.1.4'
Al Al 0.0645 0.0514 'International Tables Vol C Tables 4.2.6.8 and 6.1.1.4'

loop_
_geom_angle_atom_site_label_1
_geom_angle_atom_site_label_2
_geom_angle_atom_site_label_3
_geom_angle
F2 Al1 F1 77.17(8)
F2 Al1 C1 101.03(12)
F1 Al1 C1 101.82(11)
F2 Al1 C10 93.09(11)
F1 Al1 C10 112.00(11)
C1 Al1 C10 145.50(13)
F2 Al1 C11 120.06(12)
F1 Al1 C11 90.77(11)
C1 Al1 C11 138.80(13)
C10 Al1 C11 38.15(11)
F2 Al1 C9 102.39(11)
F1 Al1 C9 149.51(12)
C1 Al1 C9 108.07(13)
C10 Al1 C9 37.65(12)
C11 Al1 C9 62.65(12)
F2 Al1 C7 154.84(12)
F1 Al1 C7 107.49(10)
C1 Al1 C7 102.07(13)
C10 Al1 C7 62.02(12)
C11 Al1 C7 37.07(12)
C9 Al1 C7 60.76(12)
F2 Al1 C8 136.51(11)
F1 Al1 C8 142.75(11)
C1 Al1 C8 88.19(13)
C10 Al1 C8 60.80(12)
C11 Al1 C8 60.68(12)
C9 Al1 C8 35.68(11)
C7 Al1 C8 35.40(11)
F2 Al1 Al2 38.49(6)
F1 Al1 Al2 38.67(6)
C1 Al1 Al2 104.87(10)
C10 Al1 Al2 105.69(9)
C11 Al1 Al2 109.07(9)
C9 Al1 Al2 133.30(9)
C7 Al1 Al2 140.40(9)
C8 Al1 Al2 166.49(10)
F2 Al2 F1 77.45(8)
F2 Al2 C17 101.55(12)
F1 Al2 C17 102.33(12)
F2 Al2 C24 112.57(12)
F1 Al2 C24 93.14(11)
C17 Al2 C24 144.89(13)
F2 Al2 C23 91.90(11)
F1 Al2 C23 121.24(12)
C17 Al2 C23 136.28(14)
C24 Al2 C23 38.47(12)
F2 Al2 C25 150.30(12)
F1 Al2 C25 101.83(11)
C17 Al2 C25 107.49(13)
C24 Al2 C25 37.81(12)
C23 Al2 C25 62.67(12)
F2 Al2 C27 108.97(11)
F1 Al2 C27 154.84(12)
C17 Al2 C27 100.13(13)
C24 Al2 C27 61.77(12)
C23 Al2 C27 36.60(12)
C25 Al2 C27 60.20(12)
F2 Al2 C26 143.88(11)
F1 Al2 C26 135.37(11)
C17 Al2 C26 87.08(13)
C24 Al2 C26 60.55(12)
C23 Al2 C26 60.21(12)
C25 Al2 C26 35.23(12)
C27 Al2 C26 35.05(12)
F2 Al2 Al1 38.68(6)
F1 Al2 Al1 38.78(6)
C17 Al2 Al1 105.18(10)
C24 Al2 Al1 106.53(10)
C23 Al2 Al1 110.87(10)
C25 Al2 Al1 133.65(10)
C27 Al2 Al1 142.13(10)
C26 Al2 Al1 167.05(10)
Al2 F1 Al1 102.55(9)
Al2 F2 Al1 102.83(9)
C2 C1 C6 114.0(3)
C2 C1 Al1 122.7(2)
C6 C1 Al1 123.1(2)
F3 C2 C3 117.3(3)
F3 C2 C1 119.0(3)
C3 C2 C1 123.7(3)
F4 C3 C2 120.0(3)
F4 C3 C4 118.8(3)
C2 C3 C4 121.2(3)
C3 C4 C5 116.6(3)
C3 C4 H4A 121.7
C5 C4 H4A 121.7
F5 C5 C6 119.9(3)
F5 C5 C4 119.0(3)
C6 C5 C4 121.1(3)
F6 C6 C5 117.5(3)
F6 C6 C1 119.2(3)
C5 C6 C1 123.4(3)
C8 C7 C11 108.0(3)
C8 C7 C12 126.9(3)
C11 C7 C12 125.0(3)
C8 C7 Al1 74.76(19)
C11 C7 Al1 67.33(18)
C12 C7 Al1 127.3(2)
C9 C8 C7 108.6(3)
C9 C8 C13 126.4(3)
C7 C8 C13 125.0(3)
C9 C8 Al1 68.07(18)
C7 C8 Al1 69.84(18)
C13 C8 Al1 125.9(2)
C8 C9 C10 107.6(3)
C8 C9 C14 127.4(3)
C10 C9 C14 124.9(3)
C8 C9 Al1 76.25(18)
C10 C9 Al1 67.81(18)
C14 C9 Al1 124.9(2)
C11 C10 C9 108.2(3)
C11 C10 C15 127.2(3)
C9 C10 C15 124.3(3)
C11 C10 Al1 71.78(18)
C9 C10 Al1 74.54(19)
C15 C10 Al1 124.6(2)
C10 C11 C7 107.6(3)
C10 C11 C16 127.7(3)
C7 C11 C16 124.7(3)
C10 C11 Al1 70.07(18)
C7 C11 Al1 75.60(19)
C16 C11 Al1 122.4(2)
C7 C12 H12A 109.5
C7 C12 H12B 109.5
H12A C12 H12B 109.5
C7 C12 H12C 109.5
H12A C12 H12C 109.5
H12B C12 H12C 109.5
C8 C13 H13A 109.5
C8 C13 H13B 109.5
H13A C13 H13B 109.5
C8 C13 H13C 109.5
H13A C13 H13C 109.5
H13B C13 H13C 109.5
C9 C14 H14A 109.5
C9 C14 H14B 109.5
H14A C14 H14B 109.5
C9 C14 H14C 109.5
H14A C14 H14C 109.5
H14B C14 H14C 109.5
C10 C15 H15A 109.5
C10 C15 H15B 109.5
H15A C15 H15B 109.5
C10 C15 H15C 109.5
H15A C15 H15C 109.5
H15B C15 H15C 109.5
C11 C16 H16A 109.5
C11 C16 H16B 109.5
H16A C16 H16B 109.5
C11 C16 H16C 109.5
H16A C16 H16C 109.5
H16B C16 H16C 109.5
C22 C17 C18 113.7(3)
C22 C17 Al2 123.1(3)
C18 C17 Al2 123.1(3)
F7 C18 C19 117.6(3)
F7 C18 C17 118.8(3)
C19 C18 C17 123.6(3)
F8 C19 C18 119.3(3)
F8 C19 C20 119.4(3)
C18 C19 C20 121.3(3)
C21 C20 C19 116.6(3)
C21 C20 H20A 121.7
C19 C20 H20A 121.7
F9 C21 C20 119.2(3)
F9 C21 C22 119.5(3)
C20 C21 C22 121.3(3)
F10 C22 C21 118.0(3)
F10 C22 C17 118.5(3)
C21 C22 C17 123.5(3)
C27 C23 C24 108.0(3)
C27 C23 C28 125.6(3)
C24 C23 C28 126.2(3)
C27 C23 Al2 77.2(2)
C24 C23 Al2 70.13(19)
C28 C23 Al2 121.0(2)
C23 C24 C25 107.6(3)
C23 C24 C29 128.0(3)
C25 C24 C29 124.1(3)
C23 C24 Al2 71.40(19)
C25 C24 Al2 75.36(19)
C29 C24 Al2 123.9(2)
C26 C25 C24 107.7(3)
C26 C25 C30 127.7(3)
C24 C25 C30 124.4(3)
C26 C25 Al2 77.40(19)
C24 C25 Al2 66.83(18)
C30 C25 Al2 124.5(2)
C25 C26 C27 108.2(3)
C25 C26 C31 125.7(3)
C27 C26 C31 126.0(3)
C25 C26 Al2 67.38(18)
C27 C26 Al2 69.29(19)
C31 C26 Al2 126.4(2)
C23 C27 C26 108.4(3)
C23 C27 C32 124.5(3)
C26 C27 C32 127.0(3)
C23 C27 Al2 66.18(19)
C26 C27 Al2 75.7(2)
C32 C27 Al2 126.1(2)
C23 C28 H28A 109.5
C23 C28 H28B 109.5
H28A C28 H28B 109.5
C23 C28 H28C 109.5
H28A C28 H28C 109.5
H28B C28 H28C 109.5
C24 C29 H29A 109.5
C24 C29 H29B 109.5
H29A C29 H29B 109.5
C24 C29 H29C 109.5
H29A C29 H29C 109.5
H29B C29 H29C 109.5
C25 C30 H30A 109.5
C25 C30 H30B 109.5
H30A C30 H30B 109.5
C25 C30 H30C 109.5
H30A C30 H30C 109.5
H30B C30 H30C 109.5
C26 C31 H31A 109.5
C26 C31 H31B 109.5
H31A C31 H31B 109.5
C26 C31 H31C 109.5
H31A C31 H31C 109.5
H31B C31 H31C 109.5
C27 C32 H32A 109.5
C27 C32 H32B 109.5
H32A C32 H32B 109.5
C27 C32 H32C 109.5
H32A C32 H32C 109.5
H32B C32 H32C 109.5

loop_
_geom_bond_atom_site_label_1
_geom_bond_atom_site_label_2
_geom_bond_distance
Al1 F2 1.849(2)
Al1 F1 1.8513(19)
Al1 C1 1.994(4)
Al1 C10 2.169(3)
Al1 C11 2.191(3)
Al1 C9 2.258(3)
Al1 C7 2.300(3)
Al1 C8 2.364(3)
Al1 Al2 2.8854(13)
Al2 F2 1.8419(19)
Al2 F1 1.847(2)
Al2 C17 1.984(4)
Al2 C24 2.158(3)
Al2 C23 2.175(3)
Al2 C25 2.271(3)
Al2 C27 2.318(3)
Al2 C26 2.401(3)
F3 C2 1.362(4)
F4 C3 1.353(4)
F5 C5 1.357(4)
F6 C6 1.358(4)
F7 C18 1.362(4)
F8 C19 1.358(4)
F9 C21 1.352(4)
F10 C22 1.361(4)
C1 C2 1.386(4)
C1 C6 1.389(5)
C2 C3 1.375(5)
C3 C4 1.382(5)
C4 C5 1.384(5)
C4 H4A 0.9500
C5 C6 1.382(5)
C7 C8 1.419(4)
C7 C11 1.431(5)
C7 C12 1.506(4)
C8 C9 1.420(4)
C8 C13 1.503(4)
C9 C10 1.431(4)
C9 C14 1.508(4)
C10 C11 1.425(4)
C10 C15 1.504(4)
C11 C16 1.504(4)
C12 H12A 0.9800
C12 H12B 0.9800
C12 H12C 0.9800
C13 H13A 0.9800
C13 H13B 0.9800
C13 H13C 0.9800
C14 H14A 0.9800
C14 H14B 0.9800
C14 H14C 0.9800
C15 H15A 0.9800
C15 H15B 0.9800
C15 H15C 0.9800
C16 H16A 0.9800
C16 H16B 0.9800
C16 H16C 0.9800
C17 C22 1.391(5)
C17 C18 1.393(5)
C18 C19 1.377(5)
C19 C20 1.383(5)
C20 C21 1.380(5)
C20 H20A 0.9500
C21 C22 1.382(5)
C23 C27 1.417(5)
C23 C24 1.428(4)
C23 C28 1.501(5)
C24 C25 1.439(5)
C24 C29 1.497(5)
C25 C26 1.419(5)
C25 C30 1.503(5)
C26 C27 1.423(5)
C26 C31 1.509(5)
C27 C32 1.507(5)
C28 H28A 0.9800
C28 H28B 0.9800
C28 H28C 0.9800
C29 H29A 0.9800
C29 H29B 0.9800
C29 H29C 0.9800
C30 H30A 0.9800
C30 H30B 0.9800
C30 H30C 0.9800
C31 H31A 0.9800
C31 H31B 0.9800
C31 H31C 0.9800
C32 H32A 0.9800
C32 H32B 0.9800
C32 H32C 0.9800
